data_4320551
loop_
_publ_author_name
'Scot Liu'
'Sheena Lee'
'Sabina Wang'
'Andrew Yeh'
'Han-Mou Gau'
'Ming-Yuan Shao'

_publ_section_title
;
 Oxidative Dehydrogenation on the \a-Carbon of 4-Pyridylacetonitrile
 Complexes of Pentaammineruthenium(II)
;
_journal_name_full 'Inorganic Chemistry'
_journal_page_first 6139
_journal_page_last 6143
_journal_paper_doi 10.1021/ic000944p
_journal_volume 40
_journal_year 2001
_chemical_formula_sum 'C14 H38 Cl4 N14 O18 Ru2'
_chemical_formula_weight 1034.52
_chemical_name_common '4-Pyridylacetonitrile Pentaammineruthenium(II)'
_space_group_IT_number 61
_symmetry_cell_setting orthorhombic
_symmetry_space_group_name_Hall '-P 2ac 2ab'
_symmetry_space_group_name_H-M 'P b c a'
_atom_sites_solution_hydrogens geom
_atom_sites_solution_primary direct
_atom_sites_solution_secondary difmap
_audit_creation_method SHELXL-97
_cell_angle_alpha 90.00
_cell_angle_beta 90.00
_cell_angle_gamma 90.00
_cell_formula_units_Z 4
_cell_length_a 13.7138(16)
_cell_length_b 15.7553(18)
_cell_length_c 17.831(2)
_cell_measurement_reflns_used 28
_cell_measurement_temperature 293(2)
_cell_measurement_theta_max 12.44
_cell_measurement_theta_min 5.03
_cell_volume 3852.7(8)
_computing_cell_refinement 'Bruker XSCANS'
_computing_data_collection 'Bruker XSCANS'
_computing_data_reduction 'Bruker SHELXTL'
_computing_molecular_graphics 'Bruker SHELXTL'
_computing_publication_material 'Bruker SHELXTL'
_computing_structure_refinement 'SHELXL-97 (Sheldrick, 1997)'
_computing_structure_solution 'SHELXS-97 (Sheldrick, 1990)'
_diffrn_ambient_temperature 293(2)
_diffrn_measured_fraction_theta_full 0.685
_diffrn_measured_fraction_theta_max 0.685
_diffrn_measurement_device_type 'Bruker P4'
_diffrn_measurement_method '2\q/\w scans'
_diffrn_radiation_monochromator graphite
_diffrn_radiation_source 'fine-focus sealed tube'
_diffrn_radiation_type MoK\a
_diffrn_radiation_wavelength 0.71073
_diffrn_reflns_av_R_equivalents 0.0000
_diffrn_reflns_av_sigmaI/netI 0.0551
_diffrn_reflns_limit_h_max 18
_diffrn_reflns_limit_h_min 0
_diffrn_reflns_limit_k_max 16
_diffrn_reflns_limit_k_min 0
_diffrn_reflns_limit_l_max 0
_diffrn_reflns_limit_l_min -21
_diffrn_reflns_number 3384
_diffrn_reflns_theta_full 28.63
_diffrn_reflns_theta_max 28.63
_diffrn_reflns_theta_min 2.28
_diffrn_standards_decay_% 3.07
_diffrn_standards_interval_count 197
_diffrn_standards_number 3
_exptl_absorpt_coefficient_mu 1.146
_exptl_absorpt_correction_type none
_exptl_crystal_density_diffrn 1.784
_exptl_crystal_density_method 'not measured'
_exptl_crystal_F_000 2080
_exptl_crystal_size_max 0.80
_exptl_crystal_size_mid 0.70
_exptl_crystal_size_min 0.50
_refine_diff_density_max 1.604
_refine_diff_density_min -0.826
_refine_diff_density_rms 0.141
_refine_ls_extinction_method none
_refine_ls_goodness_of_fit_ref 1.106
_refine_ls_hydrogen_treatment mixed
_refine_ls_matrix_type full
_refine_ls_number_parameters 239
_refine_ls_number_reflns 3384
_refine_ls_number_restraints 0
_refine_ls_restrained_S_all 1.106
_refine_ls_R_factor_all 0.0904
_refine_ls_R_factor_gt 0.0584
_refine_ls_shift/su_max 0.025
_refine_ls_shift/su_mean 0.002
_refine_ls_structure_factor_coef Fsqd
_refine_ls_weighting_details 'calc w=1/[\s^2^(Fo^2^)+(0.1000P)^2^+0.0000P] where P=(Fo^2^+2Fc^2^)/3'
_refine_ls_weighting_scheme calc
_refine_ls_wR_factor_gt 0.1479
_refine_ls_wR_factor_ref 0.1698
_reflns_number_gt 2413
_reflns_number_total 3384
_reflns_threshold_expression >2sigma(I)
_cod_data_source_file ic000944p.cif
_cod_data_source_block C14H38Cl4N14O18Ru2
_cod_original_cell_volume 3852.6(8)
_cod_database_code 4320551

loop_
_symmetry_equiv_pos_as_xyz
'x, y, z'
'-x+1/2, -y, z+1/2'
'-x, y+1/2, -z+1/2'
'x+1/2, -y+1/2, -z'
'-x, -y, -z'
'x-1/2, y, -z-1/2'
'x, -y-1/2, z-1/2'
'-x-1/2, y-1/2, z'

loop_
_atom_site_label
_atom_site_type_symbol
_atom_site_fract_x
_atom_site_fract_y
_atom_site_fract_z
_atom_site_U_iso_or_equiv
_atom_site_adp_type
_atom_site_occupancy
_atom_site_symmetry_multiplicity
_atom_site_calc_flag
_atom_site_refinement_flags
_atom_site_disorder_assembly
_atom_site_disorder_group
Ru Ru 0.89870(3) 0.73560(4) 0.65852(3) 0.0280(2) Uani 1 1 d . . .
N1 N 0.8098(5) 0.6707(5) 0.5836(4) 0.0484(18) Uani 1 1 d . . .
H1A H 0.8040 0.7007 0.5416 0.073 Uiso 1 1 calc R . .
H1B H 0.7512 0.6632 0.6040 0.073 Uiso 1 1 calc R . .
H1C H 0.8362 0.6205 0.5732 0.073 Uiso 1 1 calc R . .
N2 N 0.9864(4) 0.8015(4) 0.7337(4) 0.0439(16) Uani 1 1 d . . .
H2A H 1.0055 0.8502 0.7130 0.066 Uiso 1 1 calc R . .
H2B H 1.0384 0.7703 0.7450 0.066 Uiso 1 1 calc R . .
H2D H 0.9527 0.8123 0.7753 0.066 Uiso 1 1 calc R . .
N3 N 0.9975(4) 0.6466(4) 0.6131(4) 0.0456(16) Uani 1 1 d . . .
H3A H 1.0272 0.6692 0.5734 0.068 Uiso 1 1 calc R . .
H3B H 0.9652 0.6003 0.5991 0.068 Uiso 1 1 calc R . .
H3C H 1.0417 0.6329 0.6475 0.068 Uiso 1 1 calc R . .
N4 N 0.8746(4) 0.6240(5) 0.7392(4) 0.0439(17) Uani 1 1 d . . .
H4A H 0.8301 0.6383 0.7733 0.066 Uiso 1 1 calc R . .
H4B H 0.9305 0.6115 0.7621 0.066 Uiso 1 1 calc R . .
H4D H 0.8539 0.5790 0.7136 0.066 Uiso 1 1 calc R . .
N5 N 0.7975(4) 0.8172(4) 0.7073(4) 0.0408(16) Uani 1 1 d . . .
H5A H 0.7965 0.8660 0.6822 0.061 Uiso 1 1 calc R . .
H5B H 0.8140 0.8269 0.7548 0.061 Uiso 1 1 calc R . .
H5D H 0.7386 0.7936 0.7057 0.061 Uiso 1 1 calc R . .
N6 N 0.9222(4) 0.8394(4) 0.5879(3) 0.0341(15) Uani 1 1 d . . .
C1 C 0.9384(4) 0.9033(5) 0.5492(4) 0.0356(18) Uani 1 1 d . . .
C2 C 0.9581(5) 0.9840(5) 0.5030(4) 0.0315(16) Uani 1 1 d . . .
C3 C 0.8861(4) 1.0310(5) 0.4635(4) 0.0340(17) Uani 1 1 d . . .
C4 C 0.8234(5) 0.9749(6) 0.4293(5) 0.051(2) Uani 1 1 d . . .
H4C H 0.8262 0.9160 0.4318 0.061 Uiso 1 1 calc R . .
C5 C 0.7590(6) 1.0203(7) 0.3924(5) 0.060(3) Uani 1 1 d . . .
H5C H 0.7129 0.9898 0.3651 0.072 Uiso 1 1 calc R . .
N N 0.7503(5) 1.1170(5) 0.3886(4) 0.058(2) Uani 1 1 d . . .
C7 C 0.8084(6) 1.1697(6) 0.4226(5) 0.056(2) Uani 1 1 d . . .
H7A H 0.8017 1.2283 0.4206 0.067 Uiso 1 1 calc R . .
C8 C 0.8777(5) 1.1308(5) 0.4603(5) 0.043(2) Uani 1 1 d . . .
H8A H 0.9235 1.1633 0.4859 0.051 Uiso 1 1 calc R . .
Cl1 Cl 0.61239(13) 0.89624(15) 0.57163(13) 0.0510(6) Uani 1 1 d . . .
O11 O 0.5437(5) 0.8327(5) 0.5533(5) 0.086(2) Uani 1 1 d . . .
O12 O 0.6911(5) 0.8488(7) 0.5588(5) 0.111(3) Uani 1 1 d . . .
O13 O 0.6062(5) 0.9285(7) 0.6458(4) 0.100(3) Uani 1 1 d . . .
O14 O 0.6075(5) 0.9794(5) 0.5215(5) 0.086(2) Uani 1 1 d . . .
Cl2 Cl 0.62210(13) 0.58602(15) 0.71365(13) 0.0502(6) Uani 1 1 d . . .
O21 O 0.5782(6) 0.5158(5) 0.7578(5) 0.097(3) Uani 1 1 d . . .
O22 O 0.6907(5) 0.5410(5) 0.6766(5) 0.098(3) Uani 1 1 d . . .
O23 O 0.6522(4) 0.6598(5) 0.7631(4) 0.074(2) Uani 1 1 d . . .
O24 O 0.5641(8) 0.6245(8) 0.6626(5) 0.141(5) Uani 1 1 d . . .
O31 O 0.8905(5) 0.7539(7) 0.8843(6) 0.076(2) Uani 1 1 d . . .
H31A H 0.894(8) 0.801(8) 0.898(7) 0.08(5) Uiso 1 1 d . . .

loop_
_atom_site_aniso_label
_atom_site_aniso_U_11
_atom_site_aniso_U_22
_atom_site_aniso_U_33
_atom_site_aniso_U_23
_atom_site_aniso_U_13
_atom_site_aniso_U_12
Ru 0.0193(2) 0.0319(4) 0.0329(3) 0.0044(2) 0.0005(2) -0.0023(2)
N1 0.035(3) 0.062(5) 0.049(4) -0.001(4) -0.006(3) -0.010(3)
N2 0.032(3) 0.048(4) 0.051(4) 0.006(3) -0.009(3) 0.001(3)
N3 0.022(3) 0.059(5) 0.056(4) -0.002(4) 0.009(3) 0.004(3)
N4 0.029(3) 0.055(5) 0.048(4) 0.014(3) 0.003(3) -0.002(3)
N5 0.024(3) 0.052(4) 0.047(4) 0.008(3) 0.006(3) -0.001(3)
N6 0.016(2) 0.042(4) 0.043(4) 0.011(3) -0.002(2) -0.003(2)
C1 0.013(3) 0.050(5) 0.043(4) 0.007(4) 0.001(3) -0.006(3)
C2 0.028(3) 0.035(5) 0.032(4) 0.001(3) 0.002(3) -0.002(3)
C3 0.021(3) 0.045(5) 0.036(4) 0.004(3) 0.003(3) -0.001(3)
C4 0.034(4) 0.056(6) 0.063(6) 0.006(5) -0.008(4) -0.005(4)
C5 0.039(4) 0.087(8) 0.055(5) -0.006(5) -0.014(4) 0.004(5)
N 0.033(3) 0.082(6) 0.058(5) 0.009(4) -0.008(3) 0.011(4)
C7 0.042(4) 0.056(6) 0.070(6) 0.010(5) 0.010(4) 0.004(4)
C8 0.023(3) 0.046(5) 0.059(5) 0.002(4) -0.005(3) 0.004(3)
Cl1 0.0343(9) 0.0565(14) 0.0623(13) -0.0114(11) -0.0057(9) 0.0047(9)
O11 0.052(4) 0.108(6) 0.098(6) 0.001(5) -0.015(4) -0.028(4)
O12 0.052(4) 0.149(8) 0.134(8) -0.002(6) 0.005(5) 0.045(5)
O13 0.065(5) 0.160(10) 0.075(5) -0.037(6) -0.002(4) -0.003(5)
O14 0.068(5) 0.081(6) 0.107(7) 0.011(5) -0.004(4) -0.003(4)
Cl2 0.0312(9) 0.0512(14) 0.0680(14) -0.0017(11) 0.0104(9) 0.0026(9)
O21 0.082(5) 0.102(6) 0.108(6) -0.023(5) 0.046(5) -0.050(5)
O22 0.048(4) 0.075(5) 0.172(8) -0.013(5) 0.054(5) 0.002(4)
O23 0.038(3) 0.074(5) 0.111(6) -0.021(4) 0.009(4) -0.017(3)
O24 0.118(8) 0.199(12) 0.108(8) -0.034(7) -0.051(6) 0.081(8)
O31 0.041(4) 0.092(7) 0.097(6) -0.002(5) -0.006(3) 0.002(4)

loop_
_atom_type_symbol
_atom_type_description
_atom_type_scat_dispersion_real
_atom_type_scat_dispersion_imag
_atom_type_scat_source
C C 0.0033 0.0016 'International Tables Vol C Tables 4.2.6.8 and 6.1.1.4'
H H 0.0000 0.0000 'International Tables Vol C Tables 4.2.6.8 and 6.1.1.4'
N N 0.0061 0.0033 'International Tables Vol C Tables 4.2.6.8 and 6.1.1.4'
O O 0.0106 0.0060 'International Tables Vol C Tables 4.2.6.8 and 6.1.1.4'
Cl Cl 0.1484 0.1585 'International Tables Vol C Tables 4.2.6.8 and 6.1.1.4'
Ru Ru -1.2594 0.8363 'International Tables Vol C Tables 4.2.6.8 and 6.1.1.4'

loop_
_geom_angle_atom_site_label_1
_geom_angle_atom_site_label_2
_geom_angle_atom_site_label_3
_geom_angle
_geom_angle_site_symmetry_1
_geom_angle_site_symmetry_3
_geom_angle_publ_flag
N2 Ru N1 179.3(3) . . ?
N2 Ru N5 78.9(3) . . ?
N1 Ru N5 100.4(3) . . ?
N2 Ru N6 84.8(2) . . ?
N1 Ru N6 95.0(3) . . ?
N5 Ru N6 82.6(2) . . ?
N2 Ru N3 102.0(3) . . ?
N1 Ru N3 78.6(3) . . ?
N5 Ru N3 176.4(2) . . ?
N6 Ru N3 100.9(3) . . ?
N2 Ru N4 93.5(3) . . ?
N1 Ru N4 86.7(3) . . ?
N5 Ru N4 96.6(2) . . ?
N6 Ru N4 178.2(2) . . ?
N3 Ru N4 79.9(2) . . ?
C1 N6 Ru 176.5(6) . . ?
N6 C1 C2 178.5(8) . . ?
C2 C2 C3 112.5(9) 5_776 . ?
C2 C2 C1 122.5(9) 5_776 . ?
C3 C2 C1 125.0(6) . . ?
C4 C3 C2 108.7(7) . . ?
C4 C3 C8 125.3(7) . . ?
C2 C3 C8 126.0(6) . . ?
C5 C4 C3 107.1(8) . . ?
C4 C5 N 128.0(8) . . ?
C7 N C5 124.5(7) . . ?
N C7 C8 112.6(9) . . ?
C7 C8 C3 122.4(8) . . ?
O12 Cl1 O11 95.9(6) . . ?
O12 Cl1 O13 114.2(6) . . ?
O11 Cl1 O13 115.4(5) . . ?
O12 Cl1 O14 113.6(5) . . ?
O11 Cl1 O14 115.2(4) . . ?
O13 Cl1 O14 103.1(6) . . ?
O22 Cl2 O24 108.4(6) . . ?
O22 Cl2 O21 98.7(5) . . ?
O24 Cl2 O21 116.9(7) . . ?
O22 Cl2 O23 119.8(4) . . ?
O24 Cl2 O23 102.0(6) . . ?
O21 Cl2 O23 111.9(4) . . ?

loop_
_geom_bond_atom_site_label_1
_geom_bond_atom_site_label_2
_geom_bond_distance
_geom_bond_site_symmetry_2
_geom_bond_publ_flag
Ru N2 2.079(6) . ?
Ru N1 2.077(6) . ?
Ru N5 2.083(6) . ?
Ru N6 2.089(6) . ?
Ru N3 2.111(6) . ?
Ru N4 2.296(6) . ?
N6 C1 1.241(9) . ?
C1 C2 1.538(10) . ?
C2 C2 1.258(13) 5_776 ?
C2 C3 1.422(10) . ?
C3 C4 1.375(11) . ?
C3 C8 1.578(11) . ?
C4 C5 1.313(11) . ?
C5 N 1.531(13) . ?
N C7 1.301(12) . ?
C7 C8 1.315(11) . ?
Cl1 O12 1.333(7) . ?
Cl1 O11 1.413(7) . ?
Cl1 O13 1.419(8) . ?
Cl1 O14 1.587(8) . ?
Cl2 O22 1.351(7) . ?
Cl2 O24 1.352(9) . ?
Cl2 O21 1.485(8) . ?
Cl2 O23 1.516(7) . ?
